data_2234758
loop_
_publ_author_name
'Zhang, Qing'
'Wang, Xing'
'Wang, Shen-Tang'
'Liu, Chun-Bo'
'Che, Guang-Bo'

_publ_section_title
;
 Poly[[tri-\m~3~-hydroxido-tris(\m~4~-pyridine-2,5-dicarboxylato)trineodymium(III)]
 monohydrate]
;
_journal_coeditor_code QK2031
_journal_issue 5
_journal_name_full 'Acta Crystallographica Section E'
_journal_page_first m541
_journal_page_last m542
_journal_paper_doi 10.1107/S160053681201286X
_journal_volume 68
_journal_year 2012
_chemical_formula_iupac '[Nd3 (C7 H3 N O4)3 (O H)3], H2 O'
_chemical_formula_moiety 'C21 H12 N3 Nd3 O15, H2 O1'
_chemical_formula_sum 'C21 H14 N3 Nd3 O16'
_chemical_formula_weight 997.07
_chemical_name_systematic
;
Poly[[tri-\m~3~-hydroxido-tris(\m~4~-pyridine-2,5-
dicarboxylato)trineodymium(III)] monohydrate]
;
_space_group_IT_number 148
_symmetry_cell_setting hexagonal
_symmetry_space_group_name_Hall '-R 3'
_symmetry_space_group_name_H-M 'R -3 :H'
_atom_sites_solution_hydrogens geom
_atom_sites_solution_primary direct
_atom_sites_solution_secondary difmap
_audit_creation_method SHELXL-97
_cell_angle_alpha 90.00
_cell_angle_beta 90.00
_cell_angle_gamma 120.00
_cell_formula_units_Z 6
_cell_length_a 23.081(3)
_cell_length_b 23.081(3)
_cell_length_c 8.9690(18)
_cell_measurement_reflns_used 3338
_cell_measurement_temperature 297(2)
_cell_measurement_theta_max 29.0051
_cell_measurement_theta_min 3.0517
_cell_volume 4137.9(11)
_computing_cell_refinement 'SAINT (Bruker, 2002)'
_computing_data_collection 'SMART (Bruker, 2002)'
_computing_data_reduction 'SAINT (Bruker, 2002)'
_computing_molecular_graphics 'SHELXTL (Sheldrick, 2008)'
_computing_publication_material 'SHELXTL (Sheldrick, 2008)'
_computing_structure_refinement 'SHELXL97 (Sheldrick, 2008)'
_computing_structure_solution 'SHELXS97 (Sheldrick, 2008)'
_diffrn_ambient_temperature 297(2)
_diffrn_measured_fraction_theta_full 0.991
_diffrn_measured_fraction_theta_max 0.991
_diffrn_measurement_device_type 'Bruker SMART CCD area-detector'
_diffrn_measurement_method '\w scans'
_diffrn_radiation_monochromator graphite
_diffrn_radiation_source 'fine-focus sealed tube'
_diffrn_radiation_type MoK\a
_diffrn_radiation_wavelength 0.71073
_diffrn_reflns_av_R_equivalents 0.0181
_diffrn_reflns_av_sigmaI/netI 0.0276
_diffrn_reflns_limit_h_max 26
_diffrn_reflns_limit_h_min -17
_diffrn_reflns_limit_k_max 23
_diffrn_reflns_limit_k_min -27
_diffrn_reflns_limit_l_max 7
_diffrn_reflns_limit_l_min -10
_diffrn_reflns_number 3454
_diffrn_reflns_theta_full 25.33
_diffrn_reflns_theta_max 25.33
_diffrn_reflns_theta_min 3.05
_diffrn_standards_decay_% 0
_diffrn_standards_interval_count 0
_diffrn_standards_interval_time 0
_diffrn_standards_number 0
_exptl_absorpt_coefficient_mu 5.645
_exptl_absorpt_correction_T_max 0.538
_exptl_absorpt_correction_T_min 0.421
_exptl_absorpt_correction_type multi-scan
_exptl_absorpt_process_details '(SADABS; Bruker, 2002)'
_exptl_crystal_colour Pink
_exptl_crystal_density_diffrn 2.401
_exptl_crystal_density_method 'not measured'
_exptl_crystal_description Prism
_exptl_crystal_F_000 2814
_exptl_crystal_size_max 0.1600
_exptl_crystal_size_mid 0.1500
_exptl_crystal_size_min 0.1100
_refine_diff_density_max 0.770
_refine_diff_density_min -0.654
_refine_ls_extinction_method none
_refine_ls_goodness_of_fit_ref 1.104
_refine_ls_hydrogen_treatment mixed
_refine_ls_matrix_type full
_refine_ls_number_parameters 133
_refine_ls_number_reflns 1679
_refine_ls_number_restraints 0
_refine_ls_restrained_S_all 1.104
_refine_ls_R_factor_all 0.0216
_refine_ls_R_factor_gt 0.0188
_refine_ls_shift/su_max 0.001
_refine_ls_shift/su_mean 0.000
_refine_ls_structure_factor_coef Fsqd
_refine_ls_weighting_details 'calc w=1/[\s^2^(Fo^2^)+(0.0210P)^2^+0.0000P] where P=(Fo^2^+2Fc^2^)/3'
_refine_ls_weighting_scheme calc
_refine_ls_wR_factor_gt 0.0419
_refine_ls_wR_factor_ref 0.0425
_reflns_number_gt 1558
_reflns_number_total 1679
_reflns_threshold_expression I>2sigma(I)
_cod_data_source_file qk2031.cif
_cod_data_source_block I
_cod_original_cell_volume 4138.0(12)
_cod_original_sg_symbol_H-M 'R -3'
_cod_database_code 2234758
_cod_database_fobs_code 2234758

loop_
_symmetry_equiv_pos_as_xyz
'x, y, z'
'-y, x-y, z'
'-x+y, -x, z'
'x+2/3, y+1/3, z+1/3'
'-y+2/3, x-y+1/3, z+1/3'
'-x+y+2/3, -x+1/3, z+1/3'
'x+1/3, y+2/3, z+2/3'
'-y+1/3, x-y+2/3, z+2/3'
'-x+y+1/3, -x+2/3, z+2/3'
'-x, -y, -z'
'y, -x+y, -z'
'x-y, x, -z'
'-x+2/3, -y+1/3, -z+1/3'
'y+2/3, -x+y+1/3, -z+1/3'
'x-y+2/3, x+1/3, -z+1/3'
'-x+1/3, -y+2/3, -z+2/3'
'y+1/3, -x+y+2/3, -z+2/3'
'x-y+1/3, x+2/3, -z+2/3'

loop_
_atom_site_type_symbol
_atom_site_label
_atom_site_fract_x
_atom_site_fract_y
_atom_site_fract_z
_atom_site_U_iso_or_equiv
_atom_site_adp_type
_atom_site_calc_flag
_atom_site_refinement_flags
_atom_site_occupancy
_atom_site_symmetry_multiplicity
Nd Nd1 0.041666(9) 0.128240(9) 0.329953(18) 0.00891(7) Uani d . 1 1
C C1 0.03699(16) 0.21892(16) 0.0150(4) 0.0131(7) Uani d . 1 1
C C2 0.0445(2) 0.26676(18) -0.0868(4) 0.0253(9) Uani d . 1 1
H H2 0.0244 0.2544 -0.1801 0.030 Uiso calc R 1 1
C C3 0.0822(2) 0.33329(18) -0.0484(4) 0.0290(10) Uani d . 1 1
H H3 0.0873 0.3664 -0.1150 0.035 Uiso calc R 1 1
C C4 0.11239(17) 0.35025(16) 0.0903(4) 0.0157(7) Uani d . 1 1
C C5 0.10166(17) 0.29858(16) 0.1863(4) 0.0137(7) Uani d . 1 1
H H5 0.1211 0.3095 0.2804 0.016 Uiso calc R 1 1
C C6 -0.00545(16) 0.14569(16) -0.0166(4) 0.0121(7) Uani d . 1 1
C C7 0.15650(17) 0.42256(17) 0.1364(4) 0.0150(8) Uani d . 1 1
N N1 0.06494(13) 0.23415(13) 0.1504(3) 0.0113(6) Uani d . 1 1
O O1 0.19772(12) 0.43481(11) 0.2386(3) 0.0186(6) Uani d . 1 1
O O2 0.14805(13) 0.46471(12) 0.0684(3) 0.0261(6) Uani d . 1 1
O O3 -0.02355(11) 0.12927(11) -0.1493(2) 0.0147(5) Uani d . 1 1
O O4 -0.02057(12) 0.10561(11) 0.0918(3) 0.0167(5) Uani d . 1 1
O O1w 0.0000 0.0000 0.1697(6) 0.0634(18) Uani d S 1 3
O O5 0.03467(11) 0.10550(12) 0.6017(3) 0.0118(5) Uani d . 1 1
H H1 0.0397(19) 0.1334(18) 0.650(5) 0.018 Uiso d . 1 1

loop_
_atom_site_aniso_label
_atom_site_aniso_U_11
_atom_site_aniso_U_22
_atom_site_aniso_U_33
_atom_site_aniso_U_12
_atom_site_aniso_U_13
_atom_site_aniso_U_23
Nd1 0.00801(11) 0.01015(11) 0.00950(11) 0.00524(8) 0.00187(7) 0.00291(7)
C1 0.0133(17) 0.0111(17) 0.0147(17) 0.0060(15) -0.0010(14) -0.0013(14)
C2 0.037(2) 0.019(2) 0.0163(18) 0.0109(18) -0.0151(17) -0.0036(17)
C3 0.043(3) 0.0125(19) 0.024(2) 0.0085(19) -0.0149(19) 0.0048(16)
C4 0.0184(19) 0.0104(17) 0.0162(18) 0.0057(15) -0.0035(15) -0.0027(15)
C5 0.0146(17) 0.0117(17) 0.0134(17) 0.0056(15) -0.0029(14) -0.0012(14)
C6 0.0075(16) 0.0135(17) 0.0136(17) 0.0039(14) 0.0005(14) -0.0043(14)
C7 0.0141(17) 0.0104(17) 0.0154(18) 0.0023(15) 0.0022(15) 0.0008(15)
N1 0.0113(14) 0.0098(14) 0.0115(14) 0.0044(12) -0.0018(12) -0.0018(11)
O1 0.0217(14) 0.0120(12) 0.0182(13) 0.0055(11) -0.0091(11) -0.0003(10)
O2 0.0294(15) 0.0104(13) 0.0324(15) 0.0054(12) -0.0165(13) 0.0040(12)
O3 0.0144(12) 0.0151(13) 0.0132(12) 0.0063(10) -0.0013(10) -0.0043(10)
O4 0.0180(13) 0.0114(12) 0.0120(12) 0.0008(11) 0.0006(10) -0.0003(10)
O1w 0.085(3) 0.085(3) 0.020(3) 0.0425(15) 0.000 0.000
O5 0.0129(12) 0.0141(12) 0.0106(12) 0.0085(11) -0.0015(10) -0.0039(10)

loop_
_atom_type_symbol
_atom_type_description
_atom_type_scat_dispersion_real
_atom_type_scat_dispersion_imag
_atom_type_scat_source
C C 0.0033 0.0016 'International Tables Vol C Tables 4.2.6.8 and 6.1.1.4'
H H 0.0000 0.0000 'International Tables Vol C Tables 4.2.6.8 and 6.1.1.4'
N N 0.0061 0.0033 'International Tables Vol C Tables 4.2.6.8 and 6.1.1.4'
O O 0.0106 0.0060 'International Tables Vol C Tables 4.2.6.8 and 6.1.1.4'
Nd Nd -0.1943 3.0179 'International Tables Vol C Tables 4.2.6.8 and 6.1.1.4'

loop_
_geom_angle_atom_site_label_1
_geom_angle_atom_site_label_2
_geom_angle_atom_site_label_3
_geom_angle_site_symmetry_1
_geom_angle_site_symmetry_3
_geom_angle
O2 Nd1 O3 6_455 11 133.07(8)
O2 Nd1 O1 6_455 16 80.41(9)
O3 Nd1 O1 11 16 77.55(8)
O2 Nd1 O4 6_455 . 85.50(9)
O3 Nd1 O4 11 . 78.54(8)
O1 Nd1 O4 16 . 130.65(8)
O2 Nd1 O5 6_455 . 81.79(8)
O3 Nd1 O5 11 . 131.58(7)
O1 Nd1 O5 16 . 77.64(8)
O4 Nd1 O5 . . 146.31(7)
O2 Nd1 O5 6_455 12_556 77.35(8)
O3 Nd1 O5 11 12_556 138.97(8)
O1 Nd1 O5 16 12_556 142.14(8)
O4 Nd1 O5 . 12_556 77.63(8)
O5 Nd1 O5 . 12_556 69.19(8)
O2 Nd1 O5 6_455 11_556 150.20(8)
O3 Nd1 O5 11 11_556 69.18(8)
O1 Nd1 O5 16 11_556 87.76(8)
O4 Nd1 O5 . 11_556 122.15(8)
O5 Nd1 O5 . 11_556 68.94(8)
O5 Nd1 O5 12_556 11_556 96.63(11)
O2 Nd1 N1 6_455 . 65.27(8)
O3 Nd1 N1 11 . 68.36(8)
O1 Nd1 N1 16 . 70.02(8)
O4 Nd1 N1 . . 61.14(8)
O5 Nd1 N1 . . 136.65(8)
O5 Nd1 N1 12_556 . 124.92(8)
O5 Nd1 N1 11_556 . 135.26(8)
O2 Nd1 Nd1 6_455 12_556 65.95(6)
O3 Nd1 Nd1 11 12_556 160.68(5)
O1 Nd1 Nd1 16 12_556 106.55(6)
O4 Nd1 Nd1 . 12_556 110.13(5)
O5 Nd1 Nd1 . 12_556 36.42(5)
O5 Nd1 Nd1 12_556 12_556 35.97(5)
O5 Nd1 Nd1 11_556 12_556 91.90(6)
N1 Nd1 Nd1 . 12_556 130.94(6)
O2 Nd1 Nd1 6_455 11_556 114.28(7)
O3 Nd1 Nd1 11 11_556 96.13(6)
O1 Nd1 Nd1 16 11_556 69.98(5)
O4 Nd1 Nd1 . 11_556 155.32(5)
O5 Nd1 Nd1 . 11_556 36.03(5)
O5 Nd1 Nd1 12_556 11_556 91.91(6)
O5 Nd1 Nd1 11_556 11_556 36.09(5)
N1 Nd1 Nd1 . 11_556 139.35(5)
Nd1 Nd1 Nd1 12_556 11_556 68.623(13)
N1 C1 C2 . . 122.8(3)
N1 C1 C6 . . 115.2(3)
C2 C1 C6 . . 122.0(3)
C1 C2 C3 . . 119.0(3)
C1 C2 H2 . . 120.5
C3 C2 H2 . . 120.5
C2 C3 C4 . . 119.2(3)
C2 C3 H3 . . 120.4
C4 C3 H3 . . 120.4
C3 C4 C5 . . 117.8(3)
C3 C4 C7 . . 121.6(3)
C5 C4 C7 . . 120.7(3)
N1 C5 C4 . . 123.4(3)
N1 C5 H5 . . 118.3
C4 C5 H5 . . 118.3
O3 C6 O4 . . 125.4(3)
O3 C6 C1 . . 116.8(3)
O4 C6 C1 . . 117.8(3)
O2 C7 O1 . . 125.7(3)
O2 C7 C4 . . 116.5(3)
O1 C7 C4 . . 117.8(3)
C5 N1 C1 . . 117.8(3)
C5 N1 Nd1 . . 125.8(2)
C1 N1 Nd1 . . 116.4(2)
C7 O1 Nd1 . 16 133.4(2)
C7 O2 Nd1 . 8_554 142.0(2)
C6 O3 Nd1 . 12 148.7(2)
C6 O4 Nd1 . . 126.1(2)
Nd1 O5 Nd1 . 11_556 108.00(8)
Nd1 O5 Nd1 . 12_556 107.49(8)
Nd1 O5 Nd1 11_556 12_556 130.61(10)
Nd1 O5 H1 . . 115(3)
Nd1 O5 H1 11_556 . 104(3)
Nd1 O5 H1 12_556 . 91(3)

loop_
_geom_bond_atom_site_label_1
_geom_bond_atom_site_label_2
_geom_bond_site_symmetry_2
_geom_bond_distance
_geom_bond_publ_flag
Nd1 O2 6_455 2.395(2) yes
Nd1 O3 11 2.426(2) yes
Nd1 O1 16 2.452(2) yes
Nd1 O4 . 2.480(2) yes
Nd1 O5 . 2.482(2) yes
Nd1 O5 12_556 2.485(2) yes
Nd1 O5 11_556 2.501(2) yes
Nd1 N1 . 2.747(3) yes
C1 N1 . 1.337(4) ?
C1 C2 . 1.375(5) ?
C1 C6 . 1.497(4) ?
C2 C3 . 1.377(5) ?
C2 H2 . 0.9300 ?
C3 C4 . 1.384(5) ?
C3 H3 . 0.9300 ?
C4 C5 . 1.389(5) ?
C4 C7 . 1.515(5) ?
C5 N1 . 1.331(4) ?
C5 H5 . 0.9300 ?
C6 O3 . 1.256(4) ?
C6 O4 . 1.264(4) ?
C7 O2 . 1.244(4) ?
C7 O1 . 1.247(4) ?
O1 Nd1 16 2.452(2) ?
O2 Nd1 8_554 2.395(2) ?
O3 Nd1 12 2.426(2) ?
O5 Nd1 11_556 2.485(2) ?
O5 Nd1 12_556 2.501(2) ?
O5 H1 . 0.73(4) ?
